data_1516154
loop_
_publ_author_name
'Fu, Liangbing'
'Wang, Hengbin'
'Davies, Huw M. L.'

_publ_section_title
;
 Role of Ortho-Substituents on Rhodium-Catalyzed Asymmetric Synthesis of
 \b-Lactones by Intramolecular C-H Insertions of Aryldiazoacetates.
;
_journal_issue 11
_journal_name_full 'Organic letters'
_journal_page_first 3036
_journal_page_last 3039
_journal_paper_doi 10.1021/ol5011505
_journal_volume 16
_journal_year 2014
_chemical_absolute_configuration ad
_chemical_formula_moiety 'C10 H9 Br O3'
_chemical_formula_sum 'C10 H9 Br O3'
_chemical_formula_weight 257.08
_chemical_name_systematic
;
 ? 
;
_space_group_IT_number 4
_symmetry_cell_setting monoclinic
_symmetry_space_group_name_Hall 'P 2yb'
_symmetry_space_group_name_H-M 'P 1 21 1'
_atom_sites_solution_hydrogens geom
_atom_sites_solution_primary direct
_atom_sites_solution_secondary difmap
_audit_creation_date 2011-09-09
_audit_creation_method
;
  Olex2 1.1-alpha
  (compiled 2011.09.06 svn.r1969, GUI svn.r3851)
;
_cell_angle_alpha 90.00
_cell_angle_beta 95.715(4)
_cell_angle_gamma 90.00
_cell_formula_units_Z 2
_cell_length_a 6.2085(15)
_cell_length_b 5.3383(12)
_cell_length_c 15.239(4)
_cell_measurement_reflns_used 1541
_cell_measurement_temperature 173(2)
_cell_measurement_theta_max 29.58
_cell_measurement_theta_min 2.69
_cell_volume 502.6(2)
_computing_cell_refinement 'SAINT v6.45A (Bruker, 2003)'
_computing_data_reduction 'SAINT v6.45A (Bruker, 2003)'
_computing_molecular_graphics
;
O. V. Dolomanov, L. J. Bourhis, R. J. Gildea, J. A. K. Howard and H. Puschmann,
OLEX2: a complete structure solution, refinement and analysis program.
J. Appl. Cryst. (2009). 42, 339-341.
;
_computing_publication_material
;
O. V. Dolomanov, L. J. Bourhis, R. J. Gildea, J. A. K. Howard and H. Puschmann,
OLEX2: a complete structure solution, refinement and analysis program.
J. Appl. Cryst. (2009). 42, 339-341.
;
_computing_structure_refinement
;
XL, G.M. Sheldrick, Acta Cryst.
(2008). A64, 112-122
;
_computing_structure_solution 'SHELXS-97 (Sheldrick, 2008)'
_diffrn_ambient_temperature 173.15
_diffrn_measured_fraction_theta_full 0.983
_diffrn_measured_fraction_theta_max 0.983
_diffrn_measurement_device_type 'Bruker SMART APEXII CCD area detector'
_diffrn_measurement_method '\w and \f scans'
_diffrn_radiation_monochromator graphite
_diffrn_radiation_type MoK\a
_diffrn_radiation_wavelength 0.71073
_diffrn_reflns_av_R_equivalents 0.0213
_diffrn_reflns_av_unetI/netI 0.0414
_diffrn_reflns_limit_h_max 8
_diffrn_reflns_limit_h_min -8
_diffrn_reflns_limit_k_max 5
_diffrn_reflns_limit_k_min -7
_diffrn_reflns_limit_l_max 21
_diffrn_reflns_limit_l_min -21
_diffrn_reflns_number 3795
_diffrn_reflns_theta_full 29.57
_diffrn_reflns_theta_max 30.78
_diffrn_reflns_theta_min 2.69
_diffrn_source 'sealed tube'
_diffrn_source_current 35.0
_diffrn_source_power 1.575
_diffrn_source_voltage 45.0
_diffrn_standards_number 0
_exptl_absorpt_coefficient_mu 4.067
_exptl_absorpt_correction_T_max 0.3895
_exptl_absorpt_correction_T_min 0.3174
_exptl_absorpt_correction_type numerical
_exptl_absorpt_process_details
;
SADABS-2008/1 (Bruker,2008) was used for absorption correction.
R(int) was 0.0460 before and 0.0286 after correction.
The Ratio of minimum to maximum transmission is 0.8149.
The \l/2 correction factor is 0.0015.
;
_exptl_crystal_colour colourless
_exptl_crystal_density_diffrn 1.699
_exptl_crystal_density_method 'not measured'
_exptl_crystal_description block
_exptl_crystal_F_000 256
_exptl_crystal_size_max 0.198
_exptl_crystal_size_mid 0.173
_exptl_crystal_size_min 0.13
_refine_diff_density_max 0.694
_refine_diff_density_min -0.270
_refine_diff_density_rms 0.083
_refine_ls_abs_structure_details 'Flack H D (1983), Acta Cryst. A39, 876-881'
_refine_ls_abs_structure_Flack -0.012(12)
_refine_ls_extinction_method none
_refine_ls_goodness_of_fit_ref 1.038
_refine_ls_hydrogen_treatment mixed
_refine_ls_matrix_type full
_refine_ls_number_parameters 161
_refine_ls_number_reflns 2353
_refine_ls_number_restraints 19
_refine_ls_restrained_S_all 1.028
_refine_ls_R_factor_all 0.0378
_refine_ls_R_factor_gt 0.0341
_refine_ls_shift/su_max 0.000
_refine_ls_shift/su_mean 0.000
_refine_ls_structure_factor_coef Fsqd
_refine_ls_weighting_details 'calc w=1/[\s^2^(Fo^2^)+(0.0599P)^2^+0.0000P] where P=(Fo^2^+2Fc^2^)/3'
_refine_ls_weighting_scheme calc
_refine_ls_wR_factor_gt 0.0793
_refine_ls_wR_factor_ref 0.0813
_reflns_number_gt 2423
_reflns_number_total 2647
_reflns_threshold_expression >2sigma(I)
_cod_data_source_file ol5011505_si_002.cif
_cod_data_source_block hwxii114s
_cod_depositor_comments 'Adding full bibliography for 1516152--1516154.cif.'
_cod_original_cell_volume 502.5(2)
_cod_original_sg_symbol_H-M 'P21 '
_cod_database_code 1516154

loop_
_symmetry_equiv_pos_as_xyz
'x, y, z'
'-x, y+1/2, -z'

loop_
_atom_site_label
_atom_site_type_symbol
_atom_site_fract_x
_atom_site_fract_y
_atom_site_fract_z
_atom_site_U_iso_or_equiv
_atom_site_adp_type
_atom_site_occupancy
_atom_site_symmetry_multiplicity
_atom_site_calc_flag
_atom_site_refinement_flags
Br1 Br 0.59300(5) -0.14461(7) 0.19617(2) 0.03833(12) Uani 1 1 d .
O1 O 0.1859(4) 0.5811(5) 0.43194(15) 0.0306(5) Uani 1 1 d .
C9 C 0.0292(5) 0.3847(10) 0.09850(19) 0.0308(8) Uani 1 1 d .
C3 C 0.1785(4) 0.3850(9) 0.28714(18) 0.0224(7) Uani 1 1 d D
C8 C 0.1858(5) 0.1852(7) 0.1371(2) 0.0248(6) Uani 1 1 d D
C4 C 0.2662(5) 0.4196(6) 0.3737(2) 0.0243(7) Uani 1 1 d .
O2 O -0.1424(5) 0.4640(6) 0.11159(18) 0.0474(7) Uani 1 1 d .
C5 C 0.0064(6) 0.7335(8) 0.3995(2) 0.0361(9) Uani 1 1 d D
O3 O 0.1538(5) 0.4589(6) 0.03534(17) 0.0439(7) Uani 1 1 d U
C11 C 0.3255(6) 0.2759(8) 0.0662(2) 0.0354(8) Uani 1 1 d D
C2 C 0.2730(5) 0.2179(6) 0.2321(2) 0.0227(6) Uani 1 1 d .
C1 C 0.4552(5) 0.0858(7) 0.2671(2) 0.0287(7) Uani 1 1 d .
C7 C 0.5391(6) 0.1187(8) 0.3535(2) 0.0362(8) Uani 1 1 d D
C6 C 0.4458(6) 0.2847(7) 0.4071(2) 0.0325(8) Uani 1 1 d D
H11A H 0.470(3) 0.340(9) 0.087(2) 0.035(9) Uiso 1 1 d D
H11B H 0.335(6) 0.151(6) 0.019(2) 0.035(11) Uiso 1 1 d D
H8 H 0.123(6) 0.018(3) 0.127(3) 0.033(11) Uiso 1 1 d D
H6 H 0.506(7) 0.318(11) 0.4681(16) 0.047(7) Uiso 1 1 d D
H3 H 0.049(5) 0.483(8) 0.270(3) 0.047(7) Uiso 1 1 d D
H7 H 0.671(5) 0.029(8) 0.376(3) 0.047(7) Uiso 1 1 d D
H5A H -0.031(5) 0.833(6) 0.4485(17) 0.035(9) Uiso 1 1 d D
H5B H 0.049(5) 0.840(6) 0.3534(16) 0.036(9) Uiso 1 1 d D
H5C H -0.121(4) 0.637(6) 0.3765(18) 0.022(9) Uiso 1 1 d D

loop_
_atom_site_aniso_label
_atom_site_aniso_U_11
_atom_site_aniso_U_22
_atom_site_aniso_U_33
_atom_site_aniso_U_23
_atom_site_aniso_U_13
_atom_site_aniso_U_12
Br1 0.03861(18) 0.0422(2) 0.03292(17) -0.00996(17) -0.00255(12) 0.02219(17)
O1 0.0339(12) 0.0382(14) 0.0183(10) -0.0058(10) -0.0035(9) 0.0161(10)
C9 0.0332(15) 0.039(2) 0.0185(13) -0.0045(17) -0.0078(11) 0.0106(18)
C3 0.0196(11) 0.029(2) 0.0177(12) -0.0003(14) -0.0037(9) 0.0055(14)
C8 0.0229(14) 0.0294(16) 0.0209(15) -0.0052(13) -0.0042(12) 0.0050(13)
C4 0.0256(13) 0.0290(19) 0.0181(13) -0.0013(11) 0.0006(11) 0.0043(11)
O2 0.0435(15) 0.0642(19) 0.0317(14) -0.0115(13) -0.0108(12) 0.0271(14)
C5 0.0373(19) 0.044(2) 0.0259(17) -0.0052(16) -0.0039(15) 0.0184(16)
O3 0.0528(16) 0.0531(16) 0.0241(12) 0.0059(11) -0.0037(12) 0.0074(13)
C11 0.0340(17) 0.052(2) 0.0196(14) -0.0025(14) 0.0007(13) 0.0059(15)
C2 0.0216(14) 0.0258(17) 0.0201(14) 0.0011(12) -0.0009(12) 0.0027(12)
C1 0.0289(16) 0.0320(17) 0.0245(16) -0.0037(14) -0.0001(13) 0.0129(14)
C7 0.0317(17) 0.046(2) 0.0289(17) -0.0009(16) -0.0084(15) 0.0214(16)
C6 0.0322(16) 0.044(2) 0.0191(14) -0.0031(13) -0.0083(13) 0.0138(14)

loop_
_atom_type_symbol
_atom_type_description
_atom_type_scat_dispersion_real
_atom_type_scat_dispersion_imag
_atom_type_scat_source
C C 0.0033 0.0016 'International Tables Vol C Tables 4.2.6.8 and 6.1.1.4'
H H 0.0000 0.0000 'International Tables Vol C Tables 4.2.6.8 and 6.1.1.4'
Br Br -0.2901 2.4595 'International Tables Vol C Tables 4.2.6.8 and 6.1.1.4'
O O 0.0106 0.0060 'International Tables Vol C Tables 4.2.6.8 and 6.1.1.4'
N N 0.0061 0.0033 'International Tables Vol C Tables 4.2.6.8 and 6.1.1.4'

loop_
_geom_angle_atom_site_label_1
_geom_angle_atom_site_label_2
_geom_angle_atom_site_label_3
_geom_angle
C4 O1 C5 117.2(3)
O2 C9 O3 127.2(4)
O2 C9 C8 137.6(4)
O3 C9 C8 95.3(3)
C4 C3 C2 120.5(3)
C4 C3 H3 115(3)
C2 C3 H3 124(3)
C2 C8 C9 116.5(3)
C2 C8 C11 117.9(3)
C9 C8 C11 83.7(3)
C2 C8 H8 111(2)
C9 C8 H8 110(2)
C11 C8 H8 115(2)
O1 C4 C6 115.0(3)
O1 C4 C3 124.5(3)
C6 C4 C3 120.5(3)
O1 C5 H5A 107(2)
O1 C5 H5B 109(2)
H5A C5 H5B 110(2)
O1 C5 H5C 114(2)
H5A C5 H5C 108.5(18)
H5B C5 H5C 108.7(17)
C9 O3 C11 91.4(3)
O3 C11 C8 89.6(3)
O3 C11 C9 41.65(19)
C8 C11 C9 47.9(2)
O3 C11 H11A 118(3)
C8 C11 H11A 117(2)
C9 C11 H11A 130(3)
O3 C11 H11B 108(2)
C8 C11 H11B 112(2)
C9 C11 H11B 119(2)
H11A C11 H11B 110(3)
C1 C2 C3 117.9(3)
C1 C2 C8 120.7(3)
C3 C2 C8 121.4(3)
C7 C1 C2 121.1(3)
C7 C1 Br1 118.5(2)
C2 C1 Br1 120.3(2)
C6 C7 C1 120.6(3)
C6 C7 H7 120(3)
C1 C7 H7 119(3)
C7 C6 C4 119.3(3)
C7 C6 H6 123(3)
C4 C6 H6 118(3)

loop_
_geom_bond_atom_site_label_1
_geom_bond_atom_site_label_2
_geom_bond_distance
Br1 C1 1.897(3)
O1 C4 1.367(4)
O1 C5 1.428(4)
C9 O2 1.182(5)
C9 O3 1.353(4)
C9 C8 1.520(5)
C3 C4 1.388(4)
C3 C2 1.394(5)
C3 H3 0.974(19)
C8 C2 1.504(4)
C8 C11 1.530(5)
C8 H8 0.982(8)
C4 C6 1.381(4)
C5 H5A 0.964(18)
C5 H5B 0.962(18)
C5 H5C 0.979(17)
O3 C11 1.487(5)
C11 H11A 0.982(8)
C11 H11B 0.982(8)
C2 C1 1.393(4)
C1 C7 1.378(5)
C7 C6 1.373(5)
C7 H7 0.978(19)
C6 H6 0.982(19)

loop_
_geom_torsion_atom_site_label_1
_geom_torsion_atom_site_label_2
_geom_torsion_atom_site_label_3
_geom_torsion_atom_site_label_4
_geom_torsion
O2 C9 C8 C2 -61.4(7)
O3 C9 C8 C2 119.1(3)
O2 C9 C8 C11 -179.5(6)
O3 C9 C8 C11 1.0(3)
C5 O1 C4 C6 177.2(3)
C5 O1 C4 C3 -3.5(5)
C2 C3 C4 O1 179.3(3)
C2 C3 C4 C6 -1.5(5)
O2 C9 O3 C11 179.4(5)
C8 C9 O3 C11 -1.0(3)
C9 O3 C11 C8 1.0(3)
C2 C8 C11 O3 -117.6(3)
C9 C8 C11 O3 -0.9(3)
C2 C8 C11 C9 -116.7(4)
O2 C9 C11 O3 -5(4)
C8 C9 C11 O3 178.7(4)
O2 C9 C11 C8 177(4)
O3 C9 C11 C8 -178.7(4)
C4 C3 C2 C1 0.9(5)
C4 C3 C2 C8 -177.6(3)
C9 C8 C2 C1 -163.7(3)
C11 C8 C2 C1 -66.5(4)
C9 C8 C2 C3 14.7(5)
C11 C8 C2 C3 111.9(4)
C3 C2 C1 C7 0.1(5)
C8 C2 C1 C7 178.5(4)
C3 C2 C1 Br1 -179.9(3)
C8 C2 C1 Br1 -1.5(5)
C2 C1 C7 C6 -0.5(6)
Br1 C1 C7 C6 179.5(3)
C1 C7 C6 C4 -0.1(6)
O1 C4 C6 C7 -179.6(4)
C3 C4 C6 C7 1.1(6)
